data_7246356
loop_
_publ_author_name
'Li, Chaoxiong'
'Sun, Xuancheng'
'Meng, Xianggao'
'Wang, Dunjia'
'Zheng, Chunyang'

_publ_section_title
;
 Construction of ZnII/CdII-CPs and their fluorescent detection for Fe3+,
 Cr2O72&#x2212; and TNP in water via luminescence quenching
;
_journal_issue 18
_journal_name_full CrystEngComm
_journal_page_first 2728
_journal_page_last 2738
_journal_paper_doi 10.1039/D3CE00135K
_journal_volume 25
_journal_year 2023
_chemical_formula_moiety 'C12 H11 N2, C H4 O'
_chemical_formula_sum 'C13 H15 N2 O'
_chemical_formula_weight 215.27
_space_group_crystal_system triclinic
_space_group_IT_number 2
_space_group_name_Hall '-P 1'
_space_group_name_H-M_alt 'P -1'
_atom_sites_solution_hydrogens geom
_atom_sites_solution_primary dual
_audit_creation_date 2023-02-05
_audit_creation_method
;
Olex2 1.3-alpha
(compiled 2019.04.09 svn.r3586 for OlexSys, GUI svn.r5731)
;
_audit_update_record
;
2023-02-05 deposited with the CCDC.	2023-03-01 downloaded from the CCDC.
;
_cell_angle_alpha 68.798(9)
_cell_angle_beta 76.506(9)
_cell_angle_gamma 83.945(9)
_cell_formula_units_Z 2
_cell_length_a 7.9627(9)
_cell_length_b 9.0418(9)
_cell_length_c 9.2723(9)
_cell_measurement_reflns_used 3712
_cell_measurement_temperature 293(2)
_cell_measurement_theta_max 68.1250
_cell_measurement_theta_min 5.2310
_cell_volume 605.05(12)
_computing_cell_refinement 'CrysAlisPro 1.171.40.53 (Rigaku OD, 2019)'
_computing_data_collection 'CrysAlisPro 1.171.40.53 (Rigaku OD, 2019)'
_computing_data_reduction 'CrysAlisPro 1.171.40.53 (Rigaku OD, 2019)'
_computing_molecular_graphics 'Olex2 (Dolomanov et al., 2009)'
_computing_publication_material 'Olex2 (Dolomanov et al., 2009)'
_computing_structure_refinement 'ShelXL (Sheldrick, 2015)'
_computing_structure_solution 'ShelXT (Sheldrick, 2015)'
_diffrn_ambient_temperature 293(2)
_diffrn_detector 'CCD plate'
_diffrn_detector_area_resol_mean 10.0000
_diffrn_detector_type HyPix3000
_diffrn_measured_fraction_theta_full 0.991
_diffrn_measured_fraction_theta_max 0.988
_diffrn_measurement_details
;
List of Runs (angles in degrees, time in seconds):

  # Type    Start    End  Width  t~exp~   \w     \q     \k     \f   Frames
#--------------------------------------------------------------------------
  1  \w    -49.00 -23.00   0.50    0.20    --  -41.86 -48.00   4.00   52
  2  \w    -88.00 -56.00   0.50    0.20    --  -41.86 -48.00   4.00   64
  3  \w    -66.00 -38.00   0.50    0.20    --  -41.86 -32.00 -60.00   56
  4  \w    -29.00  25.00   0.50    0.20    --  -41.86  54.00-120.00  108
  5  \w    -58.00 -32.00   0.50    0.20    --  -41.86  54.00-120.00   52
  6  \w   -101.00 -56.00   0.50    0.20    --  -41.86 138.00 -90.00   90
  7  \w    -98.00 -70.00   0.50    0.20    --  -41.86 138.00-150.00   56
  8  \w    -64.00 -34.00   0.50    0.20    --  -41.86 138.00-150.00   60
  9  \w   -107.00 -43.00   0.50    0.20    --  -94.76  42.00 -60.00  128
 10  \w    -78.00 -21.00   0.50    0.20    --  -94.76  96.00 -30.00  114
 11  \w   -108.00 -70.00   0.50    0.20    --  -41.86 -32.00 -60.00   76
 12  \w   -133.00 -77.00   0.50    0.20    --  -94.76 -48.00   4.00  112
 13  \w   -110.00 -84.00   0.50    0.20    --  -94.76 -33.00  60.00   52
 14  \w    -50.00 -23.00   0.50    0.20    --  -41.86 -54.00  90.00   54
 15  \w    -57.00 -25.00   0.50    0.20    --  -41.86 -54.00 150.00   64
 16  \w    -35.00  -9.00   0.50    0.20    --  -41.86  48.00 152.00   52
 17  \w     32.00  57.00   0.50    0.20    --   43.42  48.00 152.00   50
 18  \w     80.00 123.00   0.50    0.20    --   96.32  48.00 152.00   86
 19  \w    130.00 169.00   0.50    0.20    --   96.32  96.00  90.00   78
 20  \w    130.00 163.00   0.50    0.20    --   96.32 117.00  30.00   66
 21  \w     82.00 150.00   0.50    0.20    --   96.32  42.00 -60.00  136
 22  \w     86.00 120.00   0.50    0.20    --   96.32 -17.00 -30.00   68
 23  \w     60.00 123.00   0.50    0.20    --   96.32 -77.00   0.00  126
 24  \w     48.00  73.00   0.50    0.20    --   96.32 -48.00   4.00   50
 25  \w     29.00  95.00   0.50    0.20    --   96.32 -96.00   0.00  132
 26  \w     43.00  69.00   0.50    0.20    --   96.32 -17.00 -30.00   52
 27  \w     30.00 116.00   0.50    0.20    --   96.32 -50.00 -30.00  172
 28  \w     33.00 107.00   0.50    0.20    --   96.32-117.00 -30.00  148
 29  \w     23.00  49.00   0.50    0.20    --   43.42 -48.00   4.00   52
 30  \w      0.00  65.00   0.50    0.20    --   43.42-104.00 -30.00  130
 31  \w    -19.00   8.00   0.50    0.20    --   43.42 -48.00   4.00   54
 32  \w   -108.00 -79.00   0.50    0.20    --  -41.86 -54.00  90.00   58
 33  \w   -105.00 -68.00   0.50    0.20    --  -41.86 -54.00 150.00   74
 34  \w    -94.00 -69.00   0.50    0.20    --  -94.76  48.00 152.00   50
 35  \w   -159.00-126.00   0.50    0.20    --  -94.76 -33.00  60.00   66
 36  \w     63.00  89.00   0.50    0.20    --   43.42 138.00   0.00   52
 37  \w     79.00 105.00   0.50    0.20    --   96.32 117.00  30.00   52
 38  \w     30.00 104.00   0.50    0.20    --   96.32 -17.00 150.00  148
 39  \w     31.00 116.00   0.50    0.20    --   96.32 -68.00 150.00  170
 40  \w   -161.00 -97.00   0.50    0.20    --  -94.76 -59.00-180.00  128
 41  \w     65.00 107.00   0.50    0.20    --   96.32 -87.00-180.00   84
 42  \w     90.00 132.00   0.50    0.20    --   96.32-145.00-180.00   84
 43  \w     37.00  83.00   0.50    0.20    --   96.32-145.00-180.00   92
 44  \w     36.00 113.00   0.50    0.20    --   96.32-117.00-180.00  154
 45  \w     80.00 157.00   0.50    0.20    --   96.32  42.00-180.00  154
;
_diffrn_measurement_device 'four-circle diffractometer'
_diffrn_measurement_device_type 'XtaLAB Synergy, Single source at home/near, HyPix3000'
_diffrn_measurement_method '\w scans'
_diffrn_orient_matrix_type 'CrysAlisPro convention (1999,Acta A55,543-557)'
_diffrn_orient_matrix_UB_11 -0.1973264000
_diffrn_orient_matrix_UB_12 0.0265612000
_diffrn_orient_matrix_UB_13 0.0227661000
_diffrn_orient_matrix_UB_21 0.0051956000
_diffrn_orient_matrix_UB_22 0.0953714000
_diffrn_orient_matrix_UB_23 0.1069239000
_diffrn_orient_matrix_UB_31 0.0253735000
_diffrn_orient_matrix_UB_32 0.1536737000
_diffrn_orient_matrix_UB_33 -0.1458791000
_diffrn_radiation_monochromator mirror
_diffrn_radiation_probe x-ray
_diffrn_radiation_type 'Cu K\a'
_diffrn_radiation_wavelength 1.54184
_diffrn_reflns_av_R_equivalents 0.0156
_diffrn_reflns_av_unetI/netI 0.0189
_diffrn_reflns_Laue_measured_fraction_full 0.991
_diffrn_reflns_Laue_measured_fraction_max 0.988
_diffrn_reflns_limit_h_max 9
_diffrn_reflns_limit_h_min -9
_diffrn_reflns_limit_k_max 10
_diffrn_reflns_limit_k_min -10
_diffrn_reflns_limit_l_max 11
_diffrn_reflns_limit_l_min -11
_diffrn_reflns_number 4747
_diffrn_reflns_point_group_measured_fraction_full 0.991
_diffrn_reflns_point_group_measured_fraction_max 0.988
_diffrn_reflns_theta_full 67.684
_diffrn_reflns_theta_max 68.239
_diffrn_reflns_theta_min 5.234
_diffrn_source 'micro-focus sealed X-ray tube'
_diffrn_source_type 'PhotonJet (Cu) X-ray Source'
_exptl_absorpt_coefficient_mu 0.604
_exptl_absorpt_correction_T_max 1.00000
_exptl_absorpt_correction_T_min 0.91392
_exptl_absorpt_correction_type multi-scan
_exptl_absorpt_process_details
;
CrysAlisPro 1.171.40.53 (Rigaku Oxford Diffraction, 2019)
Empirical absorption correction using spherical harmonics,
 implemented in SCALE3 ABSPACK scaling algorithm.
;
_exptl_crystal_colour 'clear light yellow'
_exptl_crystal_colour_lustre clear
_exptl_crystal_colour_modifier light
_exptl_crystal_colour_primary yellow
_exptl_crystal_density_diffrn 1.182
_exptl_crystal_description block
_exptl_crystal_F_000 230
_exptl_crystal_size_max 0.2
_exptl_crystal_size_mid 0.2
_exptl_crystal_size_min 0.15
_refine_diff_density_max 0.284
_refine_diff_density_min -0.252
_refine_diff_density_rms 0.031
_refine_ls_extinction_coef 0.054(3)
_refine_ls_extinction_expression Fc^*^=kFc[1+0.001xFc^2^\l^3^/sin(2\q)]^-1/4^
_refine_ls_extinction_method 'SHELXL-2018/3 (Sheldrick 2018)'
_refine_ls_goodness_of_fit_ref 1.026
_refine_ls_hydrogen_treatment constr
_refine_ls_matrix_type full
_refine_ls_number_parameters 149
_refine_ls_number_reflns 2190
_refine_ls_number_restraints 0
_refine_ls_restrained_S_all 1.026
_refine_ls_R_factor_all 0.0428
_refine_ls_R_factor_gt 0.0406
_refine_ls_shift/su_max 0.000
_refine_ls_shift/su_mean 0.000
_refine_ls_structure_factor_coef Fsqd
_refine_ls_weighting_details 'w=1/[\s^2^(Fo^2^)+(0.0629P)^2^+0.1125P] where P=(Fo^2^+2Fc^2^)/3'
_refine_ls_weighting_scheme calc
_refine_ls_wR_factor_gt 0.1132
_refine_ls_wR_factor_ref 0.1158
_reflns_Friedel_coverage 0.000
_reflns_number_gt 2016
_reflns_number_total 2190
_reflns_threshold_expression 'I > 2\s(I)'
_cod_data_source_file d3ce00135k2.cif
_cod_data_source_block en-mein
_cod_depositor_comments 'Adding full bibliography for 7246356--7246361.cif.'
_cod_database_code 7246356
_shelx_shelxl_version_number 2018/3
_shelx_space_group_comment
;
The symmetry employed for this shelxl refinement is uniquely defined
by the following loop, which should always be used as a source of
symmetry information in preference to the above space-group names.
They are only intended as comments.
;
_shelx_estimated_absorpt_t_max 0.915
_shelx_estimated_absorpt_t_min 0.889
_diffrn_oxdiff_digest_frames
;
01cded77206ea0dbb46ff644f50437fe4e00031eac6
;
_reflns_odcompleteness_completeness 99.45
_reflns_odcompleteness_iscentric 1
_reflns_odcompleteness_theta 66.97
_olex2_refinement_description
;
1. Fixed Uiso
 At 1.2 times of:
  All C(H) groups, All C(H,H) groups
 At 1.5 times of:
  All C(H,H,H) groups, All O(H) groups
2.a Secondary CH2 refined with riding coordinates:
 C5(H5A,H5B)
2.b Aromatic/amide H refined with riding coordinates:
 C8(H8), C11(H11), C9(H9), C1(H1), C2(H2), C10(H10)
2.c Idealised Me refined as rotating group:
 C4(H4A,H4B,H4C), C13(H13A,H13B,H13C)
2.d Idealised tetrahedral OH refined as rotating group:
 O1(H1A)
;
_olex2_submission_special_instructions 'No special instructions were received'
_oxdiff_exptl_absorpt_empirical_details
;
Empirical correction (ABSPACK) includes:
- Absorption correction using spherical harmonics
- Frame scaling
;
_oxdiff_exptl_absorpt_empirical_full_max 1.436
_oxdiff_exptl_absorpt_empirical_full_min 0.726

loop_
_space_group_symop_operation_xyz
'x, y, z'
'-x, -y, -z'

loop_
_atom_site_label
_atom_site_type_symbol
_atom_site_fract_x
_atom_site_fract_y
_atom_site_fract_z
_atom_site_U_iso_or_equiv
_atom_site_adp_type
_atom_site_occupancy
_atom_site_site_symmetry_order
_atom_site_calc_flag
_atom_site_refinement_flags_posn
_atom_site_refinement_flags_adp
_atom_site_refinement_flags_occupancy
_atom_site_disorder_assembly
_atom_site_disorder_group
N1 N 0.73768(13) 0.25252(12) 0.39098(12) 0.0397(3) Uani 1 1 d . . . . .
O1 O 0.26297(16) 0.11038(15) 0.20211(15) 0.0742(4) Uani 1 1 d . . . . .
H1A H 0.345784 0.133903 0.227340 0.111 Uiso 1 1 calc GR . . . .
N2 N 0.52532(15) 0.21409(15) 0.29415(14) 0.0549(3) Uani 1 1 d . . . . .
C6 C 0.94902(15) 0.36478(14) 0.47802(14) 0.0372(3) Uani 1 1 d . . . . .
C12 C 0.90735(15) 0.37690(14) 0.62957(14) 0.0384(3) Uani 1 1 d . . . . .
C7 C 1.03886(14) 0.48700(14) 0.34853(14) 0.0380(3) Uani 1 1 d . . . . .
C5 C 0.89643(16) 0.22123(15) 0.45335(15) 0.0410(3) Uani 1 1 d . . . . .
H5A H 0.989118 0.190818 0.380011 0.049 Uiso 1 1 calc R . . . .
H5B H 0.878348 0.133261 0.553291 0.049 Uiso 1 1 calc R . . . .
C8 C 1.08104(17) 0.48079(16) 0.19223(15) 0.0453(3) Uani 1 1 d . . . . .
H8 H 1.044631 0.395396 0.174883 0.054 Uiso 1 1 calc R . . . .
C3 C 0.66930(17) 0.15295(16) 0.34105(14) 0.0439(3) Uani 1 1 d . . . . .
C11 C 1.19011(18) 0.74038(17) 0.23641(16) 0.0501(4) Uani 1 1 d . . . . .
H11 H 1.227778 0.828043 0.248960 0.060 Uiso 1 1 calc R . . . .
C9 C 1.17236(19) 0.59561(19) 0.06908(16) 0.0532(4) Uani 1 1 d . . . . .
H9 H 1.198109 0.588057 -0.031179 0.064 Uiso 1 1 calc R . . . .
C1 C 0.62918(17) 0.38353(17) 0.37533(18) 0.0521(4) Uani 1 1 d . . . . .
H1 H 0.641760 0.471632 0.400849 0.062 Uiso 1 1 calc R . . . .
C2 C 0.50080(19) 0.3579(2) 0.31538(19) 0.0594(4) Uani 1 1 d . . . . .
H2 H 0.408549 0.427935 0.291733 0.071 Uiso 1 1 calc R . . . .
C10 C 1.2289(2) 0.72671(18) 0.09146(16) 0.0569(4) Uani 1 1 d . . . . .
H10 H 1.293143 0.804326 0.006229 0.068 Uiso 1 1 calc R . . . .
C4 C 0.7503(2) -0.00211(18) 0.3400(2) 0.0626(4) Uani 1 1 d . . . . .
H4A H 0.861875 0.014653 0.270069 0.094 Uiso 1 1 calc GR . . . .
H4B H 0.678544 -0.054630 0.304193 0.094 Uiso 1 1 calc GR . . . .
H4C H 0.762809 -0.066757 0.445038 0.094 Uiso 1 1 calc GR . . . .
C13 C 0.2850(3) 0.1706(3) 0.0368(2) 0.0830(6) Uani 1 1 d . . . . .
H13A H 0.317057 0.279767 -0.002522 0.125 Uiso 1 1 calc GR . . . .
H13B H 0.178758 0.162921 0.008155 0.125 Uiso 1 1 calc GR . . . .
H13C H 0.374248 0.110375 -0.008377 0.125 Uiso 1 1 calc GR . . . .

loop_
_atom_site_aniso_label
_atom_site_aniso_U_11
_atom_site_aniso_U_22
_atom_site_aniso_U_33
_atom_site_aniso_U_23
_atom_site_aniso_U_13
_atom_site_aniso_U_12
N1 0.0368(5) 0.0455(6) 0.0430(6) -0.0203(4) -0.0111(4) -0.0038(4)
O1 0.0731(8) 0.0746(8) 0.0863(8) -0.0314(6) -0.0233(6) -0.0234(6)
N2 0.0462(7) 0.0704(8) 0.0565(7) -0.0256(6) -0.0165(5) -0.0124(6)
C6 0.0323(6) 0.0418(6) 0.0441(6) -0.0192(5) -0.0139(5) 0.0000(5)
C12 0.0338(6) 0.0436(7) 0.0420(6) -0.0171(5) -0.0127(5) -0.0006(5)
C7 0.0323(6) 0.0458(7) 0.0421(6) -0.0197(5) -0.0132(5) 0.0004(5)
C5 0.0396(6) 0.0431(7) 0.0476(7) -0.0209(5) -0.0149(5) -0.0005(5)
C8 0.0447(7) 0.0554(8) 0.0445(7) -0.0249(6) -0.0129(5) -0.0030(6)
C3 0.0457(7) 0.0505(7) 0.0400(6) -0.0178(5) -0.0093(5) -0.0127(5)
C11 0.0544(8) 0.0504(8) 0.0480(7) -0.0177(6) -0.0097(6) -0.0123(6)
C9 0.0563(8) 0.0681(9) 0.0394(7) -0.0225(6) -0.0098(6) -0.0062(7)
C1 0.0430(7) 0.0573(8) 0.0681(9) -0.0340(7) -0.0180(6) 0.0055(6)
C2 0.0413(7) 0.0731(10) 0.0730(10) -0.0324(8) -0.0212(7) 0.0051(7)
C10 0.0627(9) 0.0614(9) 0.0427(7) -0.0141(6) -0.0039(6) -0.0153(7)
C4 0.0781(11) 0.0529(8) 0.0711(10) -0.0303(7) -0.0261(8) -0.0076(7)
C13 0.0842(13) 0.0903(13) 0.0905(14) -0.0456(11) -0.0269(11) 0.0005(11)

loop_
_atom_type_symbol
_atom_type_description
_atom_type_scat_dispersion_real
_atom_type_scat_dispersion_imag
_atom_type_scat_source
C C 0.0181 0.0091 'International Tables Vol C Tables 4.2.6.8 and 6.1.1.4'
H H 0.0000 0.0000 'International Tables Vol C Tables 4.2.6.8 and 6.1.1.4'
N N 0.0311 0.0180 'International Tables Vol C Tables 4.2.6.8 and 6.1.1.4'
O O 0.0492 0.0322 'International Tables Vol C Tables 4.2.6.8 and 6.1.1.4'

loop_
_geom_angle_atom_site_label_1
_geom_angle_atom_site_label_2
_geom_angle_atom_site_label_3
_geom_angle
_geom_angle_site_symmetry_1
_geom_angle_site_symmetry_3
_geom_angle_publ_flag
C3 N1 C5 125.40(11) . . ?
C3 N1 C1 107.27(11) . . ?
C1 N1 C5 127.31(10) . . ?
C13 O1 H1A 109.5 . . ?
C3 N2 C2 105.75(11) . . ?
C12 C6 C5 120.24(11) . . ?
C7 C6 C12 120.05(11) . . ?
C7 C6 C5 119.71(11) . . ?
C6 C12 C7 119.50(11) . 2_766 ?
C6 C12 C11 122.31(12) . 2_766 ?
C11 C12 C7 118.18(11) 2_766 2_766 ?
C6 C7 C12 120.43(11) . 2_766 ?
C6 C7 C8 121.87(11) . . ?
C8 C7 C12 117.70(11) . 2_766 ?
N1 C5 C6 111.85(10) . . ?
N1 C5 H5A 109.2 . . ?
N1 C5 H5B 109.2 . . ?
C6 C5 H5A 109.2 . . ?
C6 C5 H5B 109.2 . . ?
H5A C5 H5B 107.9 . . ?
C7 C8 H8 119.1 . . ?
C9 C8 C7 121.77(12) . . ?
C9 C8 H8 119.1 . . ?
N1 C3 C4 123.28(12) . . ?
N2 C3 N1 110.74(12) . . ?
N2 C3 C4 125.98(12) . . ?
C12 C11 H11 119.3 2_766 . ?
C10 C11 C12 121.46(13) . 2_766 ?
C10 C11 H11 119.3 . . ?
C8 C9 H9 119.8 . . ?
C8 C9 C10 120.46(12) . . ?
C10 C9 H9 119.8 . . ?
N1 C1 H1 127.1 . . ?
C2 C1 N1 105.79(13) . . ?
C2 C1 H1 127.1 . . ?
N2 C2 H2 124.8 . . ?
C1 C2 N2 110.45(13) . . ?
C1 C2 H2 124.8 . . ?
C11 C10 C9 120.39(13) . . ?
C11 C10 H10 119.8 . . ?
C9 C10 H10 119.8 . . ?
C3 C4 H4A 109.5 . . ?
C3 C4 H4B 109.5 . . ?
C3 C4 H4C 109.5 . . ?
H4A C4 H4B 109.5 . . ?
H4A C4 H4C 109.5 . . ?
H4B C4 H4C 109.5 . . ?
O1 C13 H13A 109.5 . . ?
O1 C13 H13B 109.5 . . ?
O1 C13 H13C 109.5 . . ?
H13A C13 H13B 109.5 . . ?
H13A C13 H13C 109.5 . . ?
H13B C13 H13C 109.5 . . ?

loop_
_geom_bond_atom_site_label_1
_geom_bond_atom_site_label_2
_geom_bond_distance
_geom_bond_site_symmetry_2
_geom_bond_publ_flag
N1 C5 1.4696(15) . ?
N1 C3 1.3579(16) . ?
N1 C1 1.3744(17) . ?
O1 H1A 0.8200 . ?
O1 C13 1.403(2) . ?
N2 C3 1.3169(18) . ?
N2 C2 1.372(2) . ?
C6 C12 1.4082(17) . ?
C6 C7 1.4073(17) . ?
C6 C5 1.5122(16) . ?
C12 C7 1.4393(17) 2_766 ?
C12 C11 1.4287(18) 2_766 ?
C7 C8 1.4297(17) . ?
C5 H5A 0.9700 . ?
C5 H5B 0.9700 . ?
C8 H8 0.9300 . ?
C8 C9 1.351(2) . ?
C3 C4 1.482(2) . ?
C11 H11 0.9300 . ?
C11 C10 1.3548(19) . ?
C9 H9 0.9300 . ?
C9 C10 1.409(2) . ?
C1 H1 0.9300 . ?
C1 C2 1.347(2) . ?
C2 H2 0.9300 . ?
C10 H10 0.9300 . ?
C4 H4A 0.9600 . ?
C4 H4B 0.9600 . ?
C4 H4C 0.9600 . ?
C13 H13A 0.9600 . ?
C13 H13B 0.9600 . ?
C13 H13C 0.9600 . ?

loop_
_geom_torsion_atom_site_label_1
_geom_torsion_atom_site_label_2
_geom_torsion_atom_site_label_3
_geom_torsion_atom_site_label_4
_geom_torsion
_geom_torsion_site_symmetry_1
_geom_torsion_site_symmetry_2
_geom_torsion_site_symmetry_3
_geom_torsion_site_symmetry_4
_geom_torsion_publ_flag
N1 C1 C2 N2 0.43(17) . . . . ?
C6 C7 C8 C9 -177.72(12) . . . . ?
C12 C6 C7 C12 1.58(19) . . . 2_766 ?
C12 C6 C7 C8 -178.88(10) . . . . ?
C12 C6 C5 N1 98.58(13) . . . . ?
C12 C7 C8 C9 1.83(19) 2_766 . . . ?
C12 C11 C10 C9 0.4(2) 2_766 . . . ?
C7 C6 C12 C7 -1.57(18) . . . 2_766 ?
C7 C6 C12 C11 177.22(11) . . . 2_766 ?
C7 C6 C5 N1 -80.97(13) . . . . ?
C7 C8 C9 C10 -0.2(2) . . . . ?
C5 N1 C3 N2 179.08(11) . . . . ?
C5 N1 C3 C4 -1.38(19) . . . . ?
C5 N1 C1 C2 -179.13(12) . . . . ?
C5 C6 C12 C7 178.88(10) . . . 2_766 ?
C5 C6 C12 C11 -2.32(18) . . . 2_766 ?
C5 C6 C7 C12 -178.86(10) . . . 2_766 ?
C5 C6 C7 C8 0.68(17) . . . . ?
C8 C9 C10 C11 -1.0(2) . . . . ?
C3 N1 C5 C6 172.51(11) . . . . ?
C3 N1 C1 C2 -0.51(15) . . . . ?
C3 N2 C2 C1 -0.17(17) . . . . ?
C1 N1 C5 C6 -9.10(17) . . . . ?
C1 N1 C3 N2 0.42(15) . . . . ?
C1 N1 C3 C4 179.96(13) . . . . ?
C2 N2 C3 N1 -0.16(15) . . . . ?
C2 N2 C3 C4 -179.68(14) . . . . ?
